data_2022839
loop_
_publ_author_name
'Achyuta, Nagaraj'
'Kanagasabai, Somarathinam'
'Vinayagam, Pavunkumar'
'Mohanakrishnan, Arasambattu K.'
'Gautham, Namasivayam'
'Gunasekaran, Krishnasamy'

_publ_section_title
;
 Crystal structure and Hirshfeld surface analysis of
 3-(bromomethyl)-2-[1,2-dibromo-2-(6-nitrobenzo[d][1,3]dioxol-5-yl)ethyl]-1-(phenylsulfonyl)-1H-indole
 chloroform 0.585-solvate
;
_journal_coeditor_code HB8071
_journal_issue 9
_journal_name_full 'Acta Crystallographica Section E Crystallographic Communications'
_journal_paper_doi 10.1107/S2056989023007120
_journal_volume 79
_journal_year 2023
_chemical_formula_iupac 'C24 H17 Br3 N2 O6 S, 0.585C H Cl3'
_chemical_formula_moiety 'C24 H17 Br3 N2 O6 S, 0.585(C H Cl3)'
_chemical_formula_sum 'C24.58 H17.58 Br3 Cl1.75 N2 O6 S'
_chemical_formula_weight 771.02
_chemical_name_systematic
'3-(Bromomethyl)-2-[1,2-dibromo-2-(6-nitrobenzo[<i>d</i>][1,3]dioxol-5-yl)ethyl]-1-(phenylsulfonyl)-1<i>H</i>-indole chloroform 0.585-solvate'
_space_group_crystal_system triclinic
_space_group_IT_number 2
_space_group_name_Hall '-P 1'
_space_group_name_H-M_alt 'P -1'
_atom_sites_solution_hydrogens geom
_audit_creation_method
;
Olex2 1.5
(compiled 2023.03.06 svn.rbb2c1857 for OlexSys, GUI svn.r6748)
;
_cell_angle_alpha 99.448(3)
_cell_angle_beta 110.701(3)
_cell_angle_gamma 100.696(3)
_cell_formula_units_Z 2
_cell_length_a 10.0987(3)
_cell_length_b 12.2744(4)
_cell_length_c 12.4842(5)
_cell_measurement_reflns_used 10304
_cell_measurement_temperature 100.01(10)
_cell_measurement_theta_max 77.2740
_cell_measurement_theta_min 3.7730
_cell_volume 1377.27(9)
_computing_cell_refinement
;
CrysAlisPro 1.171.42.36a (Rigaku OD, 2021)
;
_computing_data_collection
;
CrysAlisPro 1.171.42.36a (Rigaku OD, 2021)
;
_computing_data_reduction
;
CrysAlisPro 1.171.42.36a (Rigaku OD, 2021)
;
_computing_molecular_graphics
;
Olex2 1.5 (Dolomanov <i>et al.</i>,  2009)
;
_computing_publication_material
;
Olex2 1.5 (Dolomanov <i>et al.</i>,  2009)
;
_computing_structure_refinement
;
<i>SHELXL2018/3</i> (Sheldrick, 2015b)
;
_computing_structure_solution
;
<i>SHELXT2018/2</i> (Sheldrick, 2015a)
;
_diffrn_ambient_temperature 100.01(10)
_diffrn_detector 'Hybrid Pixel Array Detector'
_diffrn_detector_area_resol_mean 10.0000
_diffrn_measured_fraction_theta_full 1.000
_diffrn_measured_fraction_theta_max 0.983
_diffrn_measurement_device 'four-circle diffractometer'
_diffrn_measurement_device_type 'SuperNova, Dual, Cu at home/near, HyPix'
_diffrn_measurement_method '\w scans'
_diffrn_radiation_monochromator mirror
_diffrn_radiation_probe x-ray
_diffrn_radiation_type 'Cu K\a'
_diffrn_radiation_wavelength 1.54184
_diffrn_reflns_av_R_equivalents 0.0578
_diffrn_reflns_av_unetI/netI 0.0372
_diffrn_reflns_limit_h_max 12
_diffrn_reflns_limit_h_min -12
_diffrn_reflns_limit_k_max 15
_diffrn_reflns_limit_k_min -15
_diffrn_reflns_limit_l_max 15
_diffrn_reflns_limit_l_min -15
_diffrn_reflns_number 32306
_diffrn_reflns_theta_full 67.684
_diffrn_reflns_theta_max 77.781
_diffrn_reflns_theta_min 3.785
_diffrn_source 'micro-focus sealed X-ray tube'
_exptl_absorpt_coefficient_mu 8.090
_exptl_absorpt_correction_T_max 0.918
_exptl_absorpt_correction_T_min 0.679
_exptl_absorpt_correction_type gaussian
_exptl_absorpt_process_details
;
(CrysAlisPro; Rigaku OD, 2021)
;
_exptl_crystal_colour yellow
_exptl_crystal_density_diffrn 1.859
_exptl_crystal_description block
_exptl_crystal_F_000 756
_exptl_crystal_size_max 0.091
_exptl_crystal_size_mid 0.067
_exptl_crystal_size_min 0.042
_refine_diff_density_max 2.451
_refine_diff_density_min -1.182
_refine_ls_extinction_method none
_refine_ls_goodness_of_fit_ref 1.070
_refine_ls_hydrogen_treatment constr
_refine_ls_matrix_type full
_refine_ls_number_parameters 362
_refine_ls_number_reflns 5783
_refine_ls_number_restraints 15
_refine_ls_restrained_S_all 1.069
_refine_ls_R_factor_all 0.0493
_refine_ls_R_factor_gt 0.0437
_refine_ls_shift/su_max 0.001
_refine_ls_shift/su_mean 0.000
_refine_ls_structure_factor_coef Fsqd
_refine_ls_weighting_details 'w=1/[\s^2^(Fo^2^)+(0.0756P)^2^+3.2347P] where P=(Fo^2^+2Fc^2^)/3'
_refine_ls_weighting_scheme calc
_refine_ls_wR_factor_gt 0.1271
_refine_ls_wR_factor_ref 0.1336
_reflns_number_gt 5068
_reflns_number_total 5783
_reflns_threshold_expression 'I > 2\s(I)'
_cod_data_source_file hb8071sup1.cif
_cod_data_source_block I
_cod_database_code 2022839
_shelx_space_group_comment
;
The symmetry employed for this shelxl refinement is uniquely defined
by the following loop, which should always be used as a source of
symmetry information in preference to the above space-group names.
They are only intended as comments.
;
_shelx_estimated_absorpt_t_min 0.526
_shelx_estimated_absorpt_t_max 0.727

loop_
_space_group_symop_operation_xyz
'x, y, z'
'-x, -y, -z'

loop_
_atom_site_type_symbol
_atom_site_label
_atom_site_fract_x
_atom_site_fract_y
_atom_site_fract_z
_atom_site_U_iso_or_equiv
_atom_site_adp_type
_atom_site_calc_flag
_atom_site_occupancy
_atom_site_disorder_assembly
_atom_site_disorder_group
Br Br1 0.58451(5) 0.42132(3) 0.59315(4) 0.02570(13) Uani d 1 . .
Br Br2 0.73154(5) 0.14955(4) 0.79206(4) 0.02939(13) Uani d 1 . .
Br Br3 1.00762(5) 0.56830(4) 0.86622(4) 0.02920(13) Uani d 1 . .
S S1 0.68128(11) 0.12626(8) 0.41364(8) 0.0223(2) Uani d 1 . .
O O2 0.6345(3) 0.0430(2) 0.4695(3) 0.0253(6) Uani d 1 . .
O O4 0.1132(3) 0.1454(3) 0.7754(3) 0.0330(7) Uani d 1 . .
O O1 0.7479(3) 0.0973(2) 0.3329(3) 0.0262(6) Uani d 1 . .
O O3 0.1207(3) 0.0964(3) 0.5903(3) 0.0274(6) Uani d 1 . .
O O6 0.6713(3) 0.4960(3) 0.9228(3) 0.0280(6) Uani d 1 . .
O O5 0.6049(4) 0.4185(3) 1.0457(3) 0.0343(7) Uani d 1 . .
N N1 0.8057(4) 0.2367(3) 0.5219(3) 0.0218(7) Uani d 1 . .
N N2 0.5943(4) 0.4196(3) 0.9449(3) 0.0252(7) Uani d 1 . .
C C20 0.2451(5) 0.2022(4) 0.7782(4) 0.0257(8) Uani d 1 . .
C C19 0.2496(4) 0.1717(3) 0.6678(4) 0.0231(8) Uani d 1 . .
C C2 0.9429(5) 0.3497(3) 0.7066(4) 0.0229(8) Uani d 1 . .
C C9 0.5355(5) 0.1832(3) 0.3452(4) 0.0242(8) Uani d 1 . .
C C8 1.1596(5) 0.4418(4) 0.6586(4) 0.0243(8) Uani d 1 . .
H H8 1.219006 0.487579 0.736352 0.029 Uiso calc 1 . .
C C10 0.5593(5) 0.2662(4) 0.2858(4) 0.0272(8) Uani d 1 . .
H H10 0.651715 0.290181 0.281265 0.033 Uiso calc 1 . .
C C24 1.0022(5) 0.4044(4) 0.8361(4) 0.0259(8) Uani d 1 . .
H H24A 1.102550 0.395934 0.874397 0.031 Uiso calc 1 . .
H H24B 0.939908 0.364847 0.871497 0.031 Uiso calc 1 . .
C C16 0.6285(4) 0.3342(3) 0.7156(3) 0.0215(7) Uani d 1 . .
H H16 0.708992 0.384543 0.790336 0.026 Uiso calc 1 . .
C C15 0.6810(5) 0.2339(3) 0.6679(4) 0.0221(8) Uani d 1 . .
H H15 0.598316 0.182040 0.595478 0.027 Uiso calc 1 . .
C C21 0.3578(5) 0.2820(4) 0.8701(4) 0.0275(9) Uani d 1 . .
H H21 0.354011 0.304239 0.945258 0.033 Uiso calc 1 . .
C C7 1.2061(5) 0.4458(4) 0.5668(4) 0.0277(9) Uani d 1 . .
H H7 1.298673 0.494833 0.581795 0.033 Uiso calc 1 . .
C C4 0.9377(4) 0.3002(3) 0.5193(4) 0.0227(8) Uani d 1 . .
C C3 1.0226(4) 0.3683(3) 0.6332(4) 0.0228(8) Uani d 1 . .
C C17 0.4909(5) 0.2960(3) 0.7380(4) 0.0224(8) Uani d 1 . .
C C22 0.4805(5) 0.3296(3) 0.8468(4) 0.0232(8) Uani d 1 . .
C C18 0.3703(5) 0.2154(3) 0.6456(4) 0.0232(8) Uani d 1 . .
H H18 0.372040 0.191755 0.569903 0.028 Uiso calc 1 . .
C C23 0.0388(5) 0.0681(4) 0.6607(4) 0.0278(8) Uani d 1 . .
H H23A -0.062233 0.075806 0.623430 0.033 Uiso calc 1 . .
H H23B 0.032817 -0.011831 0.667024 0.033 Uiso calc 1 . .
C C6 1.1179(5) 0.3783(4) 0.4524(4) 0.0272(9) Uani d 1 . .
H H6 1.151707 0.383937 0.390962 0.033 Uiso calc 1 . .
C C1 0.8102(5) 0.2724(3) 0.6378(4) 0.0228(8) Uani d 1 . .
C C5 0.9823(5) 0.3031(4) 0.4253(4) 0.0261(8) Uani d 1 . .
H H5 0.923686 0.256456 0.347776 0.031 Uiso calc 1 . .
C C11 0.4463(6) 0.3134(4) 0.2336(4) 0.0345(10) Uani d 1 . .
H H11 0.460782 0.370752 0.193161 0.041 Uiso calc 1 . .
C C14 0.4009(5) 0.1455(4) 0.3522(4) 0.0296(9) Uani d 1 . .
H H14 0.386714 0.088451 0.393030 0.036 Uiso calc 1 . .
C C12 0.3110(6) 0.2768(4) 0.2402(5) 0.0390(11) Uani d 1 . .
H H12 0.233581 0.309611 0.204504 0.047 Uiso calc 1 . .
C C13 0.2885(6) 0.1925(4) 0.2988(5) 0.0397(11) Uani d 1 . .
H H13 0.195483 0.167228 0.302029 0.048 Uiso calc 1 . .
Cl Cl2 0.3028(5) 0.0547(3) 0.0343(3) 0.0840(13) Uani d 0.585(4) . .
Cl Cl3 0.0526(5) -0.1122(4) -0.1145(5) 0.1007(15) Uani d 0.585(4) . .
Cl Cl1 0.3205(5) -0.1710(3) -0.0639(3) 0.0828(13) Uani d 0.585(4) . .
C C1A 0.247(2) -0.0539(11) -0.0772(11) 0.079(4) Uani d 0.585(4) . .
H H1A 0.257878 -0.026390 -0.145381 0.094 Uiso calc 0.585(4) . .

loop_
_atom_site_aniso_label
_atom_site_aniso_U_11
_atom_site_aniso_U_22
_atom_site_aniso_U_33
_atom_site_aniso_U_12
_atom_site_aniso_U_13
_atom_site_aniso_U_23
Br1 0.0364(2) 0.0205(2) 0.0333(2) 0.00951(17) 0.02579(19) 0.01161(17)
Br2 0.0408(3) 0.0259(2) 0.0337(2) 0.01040(18) 0.0248(2) 0.01486(19)
Br3 0.0391(3) 0.0254(2) 0.0270(2) 0.00873(18) 0.01907(19) 0.00274(17)
S1 0.0331(5) 0.0168(4) 0.0233(4) 0.0063(4) 0.0191(4) 0.0041(4)
O2 0.0382(16) 0.0165(13) 0.0269(14) 0.0053(11) 0.0206(12) 0.0053(11)
O4 0.0318(16) 0.0381(18) 0.0357(17) 0.0024(13) 0.0237(14) 0.0115(14)
O1 0.0374(16) 0.0212(14) 0.0280(14) 0.0086(12) 0.0232(13) 0.0034(12)
O3 0.0298(14) 0.0230(14) 0.0316(15) 0.0018(11) 0.0181(12) 0.0050(12)
O6 0.0329(15) 0.0240(14) 0.0307(15) 0.0037(12) 0.0210(13) 0.0015(12)
O5 0.0376(17) 0.0455(19) 0.0226(15) 0.0078(14) 0.0183(13) 0.0051(14)
N1 0.0297(17) 0.0204(16) 0.0213(16) 0.0050(13) 0.0182(13) 0.0047(13)
N2 0.0299(17) 0.0273(18) 0.0249(17) 0.0086(14) 0.0183(14) 0.0049(14)
C20 0.028(2) 0.027(2) 0.034(2) 0.0084(16) 0.0218(17) 0.0130(17)
C19 0.030(2) 0.0172(18) 0.0255(19) 0.0051(15) 0.0158(16) 0.0057(15)
C2 0.031(2) 0.0206(18) 0.027(2) 0.0091(15) 0.0207(17) 0.0091(16)
C9 0.035(2) 0.0190(18) 0.0243(19) 0.0096(16) 0.0176(16) 0.0032(15)
C8 0.0286(19) 0.0233(19) 0.027(2) 0.0075(16) 0.0183(16) 0.0058(16)
C10 0.039(2) 0.0204(19) 0.030(2) 0.0084(17) 0.0221(18) 0.0064(17)
C24 0.035(2) 0.023(2) 0.026(2) 0.0053(16) 0.0196(17) 0.0060(16)
C16 0.033(2) 0.0178(17) 0.0229(18) 0.0071(15) 0.0210(16) 0.0050(15)
C15 0.033(2) 0.0175(18) 0.0235(18) 0.0068(15) 0.0199(16) 0.0058(15)
C21 0.036(2) 0.031(2) 0.026(2) 0.0092(18) 0.0232(18) 0.0101(17)
C7 0.029(2) 0.024(2) 0.038(2) 0.0053(16) 0.0234(18) 0.0085(18)
C4 0.030(2) 0.0198(18) 0.0259(19) 0.0078(15) 0.0186(16) 0.0075(15)
C3 0.0298(19) 0.0206(18) 0.027(2) 0.0096(15) 0.0193(16) 0.0093(16)
C17 0.033(2) 0.0176(17) 0.0259(19) 0.0069(15) 0.0220(17) 0.0077(15)
C22 0.030(2) 0.0206(18) 0.0259(19) 0.0059(15) 0.0193(16) 0.0066(16)
C18 0.031(2) 0.0198(18) 0.0241(19) 0.0069(15) 0.0184(16) 0.0038(15)
C23 0.030(2) 0.023(2) 0.035(2) 0.0029(16) 0.0195(18) 0.0078(17)
C6 0.038(2) 0.026(2) 0.031(2) 0.0103(17) 0.0270(18) 0.0110(17)
C1 0.033(2) 0.0214(18) 0.0226(19) 0.0074(16) 0.0202(16) 0.0074(15)
C5 0.037(2) 0.025(2) 0.0251(19) 0.0087(17) 0.0216(17) 0.0070(16)
C11 0.052(3) 0.025(2) 0.036(2) 0.015(2) 0.026(2) 0.0113(19)
C14 0.041(2) 0.0208(19) 0.035(2) 0.0069(17) 0.026(2) 0.0049(17)
C12 0.047(3) 0.032(2) 0.047(3) 0.019(2) 0.024(2) 0.011(2)
C13 0.038(2) 0.036(3) 0.057(3) 0.013(2) 0.030(2) 0.013(2)
Cl2 0.154(4) 0.0441(15) 0.0602(18) 0.0185(18) 0.049(2) 0.0213(13)
Cl3 0.079(2) 0.103(3) 0.124(4) 0.015(2) 0.039(2) 0.051(3)
Cl1 0.175(4) 0.082(2) 0.0621(17) 0.085(2) 0.091(2) 0.0492(16)
C1A 0.152(14) 0.051(6) 0.044(6) 0.021(8) 0.054(8) 0.014(5)

loop_
_atom_type_symbol
_atom_type_description
_atom_type_scat_dispersion_real
_atom_type_scat_dispersion_imag
_atom_type_scat_source
C C 0.0181 0.0091 'International Tables Vol C Tables 4.2.6.8 and 6.1.1.4'
H H 0.0000 0.0000 'International Tables Vol C Tables 4.2.6.8 and 6.1.1.4'
Br Br -0.6763 1.2805 'International Tables Vol C Tables 4.2.6.8 and 6.1.1.4'
Cl Cl 0.3639 0.7018 'International Tables Vol C Tables 4.2.6.8 and 6.1.1.4'
N N 0.0311 0.0180 'International Tables Vol C Tables 4.2.6.8 and 6.1.1.4'
O O 0.0492 0.0322 'International Tables Vol C Tables 4.2.6.8 and 6.1.1.4'
S S 0.3331 0.5567 'International Tables Vol C Tables 4.2.6.8 and 6.1.1.4'

loop_
_exptl_crystal_face_index_h
_exptl_crystal_face_index_k
_exptl_crystal_face_index_l
_exptl_crystal_face_perp_dist
-1 -4 -4 0.0229
6 -5 -1 0.0418
1 4 4 0.0355
-5 6 1 0.0303
3 -2 -7 0.0378
1 7 -3 0.0176
-3 2 7 0.0436
-2 -7 3 0.0240
2 -8 3 0.0245
0 3 -7 0.0262
0 1 7 0.0350
0 -5 7 0.0247

loop_
_geom_angle_atom_site_label_1
_geom_angle_atom_site_label_2
_geom_angle_atom_site_label_3
_geom_angle_site_symmetry_1
_geom_angle_site_symmetry_3
_geom_angle
_geom_angle_publ_flag
O2 S1 O1 . . 120.07(17) ?
O2 S1 N1 . . 106.78(17) ?
O2 S1 C9 . . 109.47(19) ?
O1 S1 N1 . . 105.88(17) ?
O1 S1 C9 . . 109.04(19) ?
N1 S1 C9 . . 104.44(18) ?
C20 O4 C23 . . 105.7(3) ?
C19 O3 C23 . . 105.4(3) ?
C4 N1 S1 . . 125.3(3) ?
C1 N1 S1 . . 126.2(3) ?
C1 N1 C4 . . 107.8(3) ?
O6 N2 C22 . . 118.8(3) ?
O5 N2 O6 . . 122.9(4) ?
O5 N2 C22 . . 118.2(3) ?
O4 C20 C19 . . 109.9(4) ?
C21 C20 O4 . . 128.3(4) ?
C21 C20 C19 . . 121.7(4) ?
O3 C19 C20 . . 110.1(3) ?
O3 C19 C18 . . 127.6(4) ?
C18 C19 C20 . . 122.3(4) ?
C3 C2 C24 . . 123.9(4) ?
C1 C2 C24 . . 128.1(3) ?
C1 C2 C3 . . 108.0(4) ?
C10 C9 S1 . . 118.3(3) ?
C10 C9 C14 . . 121.9(4) ?
C14 C9 S1 . . 119.8(3) ?
C7 C8 H8 . . 121.0 ?
C7 C8 C3 . . 118.1(4) ?
C3 C8 H8 . . 121.0 ?
C9 C10 H10 . . 120.6 ?
C11 C10 C9 . . 118.8(4) ?
C11 C10 H10 . . 120.6 ?
Br3 C24 H24A . . 109.3 ?
Br3 C24 H24B . . 109.3 ?
C2 C24 Br3 . . 111.4(3) ?
C2 C24 H24A . . 109.3 ?
C2 C24 H24B . . 109.3 ?
H24A C24 H24B . . 108.0 ?
Br1 C16 H16 . . 109.5 ?
C15 C16 Br1 . . 106.4(2) ?
C15 C16 H16 . . 109.5 ?
C17 C16 Br1 . . 108.4(3) ?
C17 C16 H16 . . 109.5 ?
C17 C16 C15 . . 113.4(3) ?
Br2 C15 H15 . . 108.9 ?
C16 C15 Br2 . . 106.6(3) ?
C16 C15 H15 . . 108.9 ?
C1 C15 Br2 . . 110.4(3) ?
C1 C15 C16 . . 112.9(3) ?
C1 C15 H15 . . 108.9 ?
C20 C21 H21 . . 121.9 ?
C20 C21 C22 . . 116.2(4) ?
C22 C21 H21 . . 121.9 ?
C8 C7 H7 . . 119.7 ?
C8 C7 C6 . . 120.7(4) ?
C6 C7 H7 . . 119.7 ?
C3 C4 N1 . . 107.0(3) ?
C3 C4 C5 . . 122.4(4) ?
C5 C4 N1 . . 130.5(4) ?
C8 C3 C2 . . 131.0(4) ?
C4 C3 C2 . . 108.6(4) ?
C4 C3 C8 . . 120.4(4) ?
C22 C17 C16 . . 124.1(4) ?
C22 C17 C18 . . 118.3(4) ?
C18 C17 C16 . . 117.4(3) ?
C21 C22 N2 . . 114.4(3) ?
C17 C22 N2 . . 122.5(3) ?
C17 C22 C21 . . 123.1(4) ?
C19 C18 C17 . . 118.2(4) ?
C19 C18 H18 . . 120.9 ?
C17 C18 H18 . . 120.9 ?
O4 C23 O3 . . 107.8(3) ?
O4 C23 H23A . . 110.1 ?
O4 C23 H23B . . 110.1 ?
O3 C23 H23A . . 110.1 ?
O3 C23 H23B . . 110.1 ?
H23A C23 H23B . . 108.5 ?
C7 C6 H6 . . 118.8 ?
C5 C6 C7 . . 122.3(4) ?
C5 C6 H6 . . 118.8 ?
N1 C1 C15 . . 122.1(4) ?
C2 C1 N1 . . 108.5(3) ?
C2 C1 C15 . . 129.2(4) ?
C4 C5 H5 . . 122.0 ?
C6 C5 C4 . . 116.0(4) ?
C6 C5 H5 . . 122.0 ?
C10 C11 H11 . . 120.0 ?
C10 C11 C12 . . 119.9(4) ?
C12 C11 H11 . . 120.0 ?
C9 C14 H14 . . 120.6 ?
C13 C14 C9 . . 118.8(4) ?
C13 C14 H14 . . 120.6 ?
C11 C12 H12 . . 119.8 ?
C13 C12 C11 . . 120.5(5) ?
C13 C12 H12 . . 119.8 ?
C14 C13 C12 . . 120.1(5) ?
C14 C13 H13 . . 120.0 ?
C12 C13 H13 . . 120.0 ?
Cl2 C1A Cl3 . . 106.5(9) ?
Cl2 C1A Cl1 . . 120.0(9) ?
Cl2 C1A H1A . . 108.5 ?
Cl3 C1A H1A . . 108.5 ?
Cl1 C1A Cl3 . . 104.4(7) ?
Cl1 C1A H1A . . 108.5 ?

loop_
_geom_bond_atom_site_label_1
_geom_bond_atom_site_label_2
_geom_bond_site_symmetry_2
_geom_bond_distance
_geom_bond_publ_flag
Br1 C16 . 1.978(4) ?
Br2 C15 . 1.974(4) ?
Br3 C24 . 1.971(4) ?
S1 O2 . 1.429(3) ?
S1 O1 . 1.430(3) ?
S1 N1 . 1.676(3) ?
S1 C9 . 1.754(4) ?
O4 C20 . 1.369(5) ?
O4 C23 . 1.429(6) ?
O3 C19 . 1.362(5) ?
O3 C23 . 1.443(5) ?
O6 N2 . 1.236(5) ?
O5 N2 . 1.227(5) ?
N1 C4 . 1.427(5) ?
N1 C1 . 1.423(5) ?
N2 C22 . 1.459(5) ?
C20 C19 . 1.387(6) ?
C20 C21 . 1.365(6) ?
C19 C18 . 1.376(5) ?
C2 C24 . 1.494(6) ?
C2 C3 . 1.436(5) ?
C2 C1 . 1.371(6) ?
C9 C10 . 1.389(6) ?
C9 C14 . 1.390(6) ?
C8 H8 . 0.9500 ?
C8 C7 . 1.388(6) ?
C8 C3 . 1.400(6) ?
C10 H10 . 0.9500 ?
C10 C11 . 1.380(7) ?
C24 H24A . 0.9900 ?
C24 H24B . 0.9900 ?
C16 H16 . 1.0000 ?
C16 C15 . 1.542(5) ?
C16 C17 . 1.519(5) ?
C15 H15 . 1.0000 ?
C15 C1 . 1.498(5) ?
C21 H21 . 0.9500 ?
C21 C22 . 1.415(5) ?
C7 H7 . 0.9500 ?
C7 C6 . 1.399(6) ?
C4 C3 . 1.392(6) ?
C4 C5 . 1.401(5) ?
C17 C22 . 1.399(5) ?
C17 C18 . 1.406(6) ?
C18 H18 . 0.9500 ?
C23 H23A . 0.9900 ?
C23 H23B . 0.9900 ?
C6 H6 . 0.9500 ?
C6 C5 . 1.394(6) ?
C5 H5 . 0.9500 ?
C11 H11 . 0.9500 ?
C11 C12 . 1.392(7) ?
C14 H14 . 0.9500 ?
C14 C13 . 1.378(7) ?
C12 H12 . 0.9500 ?
C12 C13 . 1.392(7) ?
C13 H13 . 0.9500 ?
Cl2 C1A . 1.609(12) ?
Cl3 C1A . 1.815(18) ?
Cl1 C1A . 1.742(15) ?
C1A H1A . 1.0000 ?

loop_
_geom_hbond_atom_site_label_D
_geom_hbond_atom_site_label_H
_geom_hbond_atom_site_label_A
_geom_hbond_site_symmetry_A
_geom_hbond_distance_DH
_geom_hbond_distance_HA
_geom_hbond_distance_DA
_geom_hbond_angle_DHA
C8 H8 O5 2_767 0.95 2.58 3.525(6) 170
C13 H13 Cl13 2_555 0.95 2.63 3.244(8) 123
C14 H14 O2 2_656 0.95 2.57 3.518(6) 172
C1A H1A O1 2_655 1.00 2.34 3.169(15) 140
C5 H5 O1 . 0.95 2.32 2.865(6) 116
C15 H15 O2 . 1.00 2.30 2.950(5) 122
C16 H16 O6 . 1.00 2.16 2.832(5) 123
C24 H24B Br2 . 0.99 2.83 3.572(4) 132

loop_
_geom_torsion_atom_site_label_1
_geom_torsion_atom_site_label_2
_geom_torsion_atom_site_label_3
_geom_torsion_atom_site_label_4
_geom_torsion_site_symmetry_1
_geom_torsion_site_symmetry_2
_geom_torsion_site_symmetry_3
_geom_torsion_site_symmetry_4
_geom_torsion
_geom_torsion_publ_flag
Br1 C16 C15 Br2 . . . . 178.14(17) ?
Br1 C16 C15 C1 . . . . 56.7(4) ?
Br1 C16 C17 C22 . . . . -118.0(4) ?
Br1 C16 C17 C18 . . . . 66.7(4) ?
Br2 C15 C1 N1 . . . . 119.7(4) ?
Br2 C15 C1 C2 . . . . -65.5(5) ?
S1 N1 C4 C3 . . . . -168.6(3) ?
S1 N1 C4 C5 . . . . 13.3(6) ?
S1 N1 C1 C2 . . . . 168.0(3) ?
S1 N1 C1 C15 . . . . -16.3(6) ?
S1 C9 C10 C11 . . . . -178.7(3) ?
S1 C9 C14 C13 . . . . 179.3(4) ?
O2 S1 N1 C4 . . . . 139.8(3) ?
O2 S1 N1 C1 . . . . -30.3(4) ?
O2 S1 C9 C10 . . . . 179.9(3) ?
O2 S1 C9 C14 . . . . 0.4(4) ?
O4 C20 C19 O3 . . . . 1.0(5) ?
O4 C20 C19 C18 . . . . -179.4(4) ?
O4 C20 C21 C22 . . . . -178.1(4) ?
O1 S1 N1 C4 . . . . 10.7(4) ?
O1 S1 N1 C1 . . . . -159.3(3) ?
O1 S1 C9 C10 . . . . -47.0(4) ?
O1 S1 C9 C14 . . . . 133.6(3) ?
O3 C19 C18 C17 . . . . 177.7(4) ?
O6 N2 C22 C21 . . . . -150.6(4) ?
O6 N2 C22 C17 . . . . 27.7(6) ?
O5 N2 C22 C21 . . . . 26.3(5) ?
O5 N2 C22 C17 . . . . -155.4(4) ?
N1 S1 C9 C10 . . . . 65.9(4) ?
N1 S1 C9 C14 . . . . -113.6(3) ?
N1 C4 C3 C2 . . . . -1.4(4) ?
N1 C4 C3 C8 . . . . -179.5(4) ?
N1 C4 C5 C6 . . . . 178.0(4) ?
C20 O4 C23 O3 . . . . -10.0(4) ?
C20 C19 C18 C17 . . . . -1.8(6) ?
C20 C21 C22 N2 . . . . 176.4(4) ?
C20 C21 C22 C17 . . . . -1.9(6) ?
C19 O3 C23 O4 . . . . 10.5(4) ?
C19 C20 C21 C22 . . . . -1.5(6) ?
C9 S1 N1 C4 . . . . -104.3(3) ?
C9 S1 N1 C1 . . . . 85.7(4) ?
C9 C10 C11 C12 . . . . -0.5(7) ?
C9 C14 C13 C12 . . . . -0.6(7) ?
C8 C7 C6 C5 . . . . -1.3(7) ?
C10 C9 C14 C13 . . . . -0.2(7) ?
C10 C11 C12 C13 . . . . -0.3(8) ?
C24 C2 C3 C8 . . . . -4.9(7) ?
C24 C2 C3 C4 . . . . 177.2(4) ?
C24 C2 C1 N1 . . . . -175.3(4) ?
C24 C2 C1 C15 . . . . 9.4(7) ?
C16 C15 C1 N1 . . . . -121.0(4) ?
C16 C15 C1 C2 . . . . 53.7(6) ?
C16 C17 C22 N2 . . . . 10.0(6) ?
C16 C17 C22 C21 . . . . -171.8(4) ?
C16 C17 C18 C19 . . . . 174.1(4) ?
C15 C16 C17 C22 . . . . 124.1(4) ?
C15 C16 C17 C18 . . . . -51.3(5) ?
C21 C20 C19 O3 . . . . -176.2(4) ?
C21 C20 C19 C18 . . . . 3.4(7) ?
C7 C8 C3 C2 . . . . -176.6(4) ?
C7 C8 C3 C4 . . . . 1.1(6) ?
C7 C6 C5 C4 . . . . 1.1(6) ?
C4 N1 C1 C2 . . . . -3.5(4) ?
C4 N1 C1 C15 . . . . 172.2(4) ?
C3 C2 C24 Br3 . . . . 73.2(5) ?
C3 C2 C1 N1 . . . . 2.6(5) ?
C3 C2 C1 C15 . . . . -172.7(4) ?
C3 C8 C7 C6 . . . . 0.1(6) ?
C3 C4 C5 C6 . . . . 0.1(6) ?
C17 C16 C15 Br2 . . . . -62.8(4) ?
C17 C16 C15 C1 . . . . 175.8(3) ?
C22 C17 C18 C19 . . . . -1.5(6) ?
C18 C17 C22 N2 . . . . -174.7(4) ?
C18 C17 C22 C21 . . . . 3.5(6) ?
C23 O4 C20 C19 . . . . 5.7(5) ?
C23 O4 C20 C21 . . . . -177.4(4) ?
C23 O3 C19 C20 . . . . -7.1(4) ?
C23 O3 C19 C18 . . . . 173.3(4) ?
C1 N1 C4 C3 . . . . 2.9(4) ?
C1 N1 C4 C5 . . . . -175.1(4) ?
C1 C2 C24 Br3 . . . . -109.2(4) ?
C1 C2 C3 C8 . . . . 177.1(4) ?
C1 C2 C3 C4 . . . . -0.8(5) ?
C5 C4 C3 C2 . . . . 176.9(4) ?
C5 C4 C3 C8 . . . . -1.3(6) ?
C11 C12 C13 C14 . . . . 0.9(8) ?
C14 C9 C10 C11 . . . . 0.8(6) ?

_cod_database_fobs_code 2022839
